data_2219534
loop_
_publ_author_name
'Dai, Jing'
'Dai, Wei'

_publ_section_title
;
 5-(2-Methyl-5-nitrophenyl)-1<i>H</i>-tetrazole
;
_journal_issue 10
_journal_name_full 'Acta Crystallographica Section E'
_journal_page_first o1944
_journal_paper_doi 10.1107/S1600536808029176
_journal_volume 64
_journal_year 2008
_chemical_formula_iupac 'C8 H7 N5 O2'
_chemical_formula_moiety 'C8 H7 N5 O2'
_chemical_formula_sum 'C8 H7 N5 O2'
_chemical_formula_weight 205.19
_chemical_name_systematic
;
5-(2-Methyl-5-nitrophenyl)-1<i>H</i>-tetrazole
;
_space_group_IT_number 14
_symmetry_cell_setting monoclinic
_symmetry_space_group_name_Hall '-P 2ybc'
_symmetry_space_group_name_H-M 'P 1 21/c 1'
_atom_sites_solution_hydrogens geom
_atom_sites_solution_primary direct
_atom_sites_solution_secondary difmap
_audit_creation_method SHELXL-97
_cell_angle_alpha 90.00
_cell_angle_beta 98.65(3)
_cell_angle_gamma 90.00
_cell_formula_units_Z 4
_cell_length_a 4.9057(10)
_cell_length_b 16.938(3)
_cell_length_c 11.463(2)
_cell_measurement_reflns_used 1775
_cell_measurement_temperature 298(2)
_cell_measurement_theta_max 27.1085
_cell_measurement_theta_min 2.4047
_cell_volume 941.7(3)
_computing_cell_refinement 'CrystalClear (Rigaku, 2005)'
_computing_data_collection 'CrystalClear (Rigaku, 2005)'
_computing_data_reduction 'CrystalClear (Rigaku, 2005)'
_computing_molecular_graphics 'SHELXTL (Sheldrick, 2008)'
_computing_publication_material 'SHELXTL (Sheldrick, 2008)'
_computing_structure_refinement 'SHELXL97 (Sheldrick, 2008)'
_computing_structure_solution 'SHELXS97 (Sheldrick, 2008)'
_diffrn_ambient_temperature 298(2)
_diffrn_detector_area_resol_mean 13.6612
_diffrn_measured_fraction_theta_full 0.996
_diffrn_measured_fraction_theta_max 0.996
_diffrn_measurement_device_type 'Rigaku Mercury2'
_diffrn_measurement_method \w
_diffrn_radiation_monochromator graphite
_diffrn_radiation_source 'fine-focus sealed tube'
_diffrn_radiation_type MoK\a
_diffrn_radiation_wavelength 0.71073
_diffrn_reflns_av_R_equivalents 0.0556
_diffrn_reflns_av_sigmaI/netI 0.0406
_diffrn_reflns_limit_h_max 6
_diffrn_reflns_limit_h_min -6
_diffrn_reflns_limit_k_max 21
_diffrn_reflns_limit_k_min -21
_diffrn_reflns_limit_l_max 14
_diffrn_reflns_limit_l_min -14
_diffrn_reflns_number 9281
_diffrn_reflns_theta_full 27.16
_diffrn_reflns_theta_max 27.16
_diffrn_reflns_theta_min 3.00
_diffrn_standards_number 0
_exptl_absorpt_coefficient_mu 0.110
_exptl_absorpt_correction_T_max 0.977
_exptl_absorpt_correction_T_min 0.971
_exptl_absorpt_correction_type multi-scan
_exptl_absorpt_process_details '(CrystalClear, Rigaku, 2005)'
_exptl_crystal_colour Colourless
_exptl_crystal_density_diffrn 1.447
_exptl_crystal_density_method 'not measured'
_exptl_crystal_description Block
_exptl_crystal_F_000 424
_exptl_crystal_size_max 0.25
_exptl_crystal_size_mid 0.18
_exptl_crystal_size_min 0.15
_refine_diff_density_max 0.302
_refine_diff_density_min -0.291
_refine_ls_extinction_method none
_refine_ls_goodness_of_fit_ref 1.129
_refine_ls_hydrogen_treatment constr
_refine_ls_matrix_type full
_refine_ls_number_parameters 137
_refine_ls_number_reflns 2085
_refine_ls_number_restraints 0
_refine_ls_restrained_S_all 1.129
_refine_ls_R_factor_all 0.1176
_refine_ls_R_factor_gt 0.0819
_refine_ls_shift/su_max 0.001
_refine_ls_shift/su_mean <0.001
_refine_ls_structure_factor_coef Fsqd
_refine_ls_weighting_details 'calc w=1/[\s^2^(Fo^2^)+(0.0655P)^2^+0.9796P] where P=(Fo^2^+2Fc^2^)/3'
_refine_ls_weighting_scheme calc
_refine_ls_wR_factor_gt 0.1854
_refine_ls_wR_factor_ref 0.2027
_reflns_number_gt 1434
_reflns_number_total 2085
_reflns_threshold_expression I>2\s(I)
_cod_data_source_file ci2669.cif
_cod_data_source_block I
_cod_depositor_comments
;
The following automatic conversions were performed:
'_symmetry_cell_setting' value 'Monoclinic' changed to 'monoclinic'
according to '/home/saulius/struct/CIF-dictionaries/cif_core.dic'
dictionary named 'cif_core.dic' version 2.4.1 from 2010-06-29.

Automatic conversion script
Id: cif_fix_enum 1527 2010-12-29 10:47:43Z saulius 

The following automatic conversions were performed:

'_symmetry_cell_setting' value 'Monoclinic' changed to 'monoclinic'
according to /home/saulius/struct/CIF-dictionaries/cif_core.dic
dictionary named 'cif_core.dic' version 2.4.1 from 2010-06-29.

Automatic conversion script
Id: cif_fix_values 1715 2011-07-08 13:25:40Z adriana 
;
_cod_original_sg_symbol_H-M 'P 21/c'
_cod_database_code 2219534
_cod_database_fobs_code 2219534

loop_
_symmetry_equiv_pos_as_xyz
'x, y, z'
'-x, y+1/2, -z+1/2'
'-x, -y, -z'
'x, -y-1/2, z-1/2'

loop_
_atom_site_type_symbol
_atom_site_label
_atom_site_fract_x
_atom_site_fract_y
_atom_site_fract_z
_atom_site_U_iso_or_equiv
_atom_site_adp_type
_atom_site_calc_flag
_atom_site_refinement_flags
_atom_site_occupancy
O O1 -0.0317(10) 0.86679(19) 0.3611(3) 0.1152(15) Uani d . 1
O O2 -0.2052(8) 0.7689(2) 0.4436(3) 0.0930(12) Uani d . 1
N N1 0.5142(5) 0.48416(16) 0.3549(2) 0.0425(7) Uani d . 1
H H1 0.6766 0.4970 0.3419 0.051 Uiso calc R 1
N N4 0.0825(5) 0.48791(16) 0.3638(2) 0.0416(7) Uani d . 1
N N3 0.1836(6) 0.41763(16) 0.4075(3) 0.0473(7) Uani d . 1
C C1 0.2904(6) 0.52855(17) 0.3320(3) 0.0360(7) Uani d . 1
N N2 0.4451(6) 0.41548(16) 0.4018(3) 0.0470(7) Uani d . 1
C C2 0.2681(6) 0.61097(19) 0.2897(3) 0.0397(7) Uani d . 1
C C7 0.3890(7) 0.6358(2) 0.1932(3) 0.0485(9) Uani d . 1
C C3 0.1193(7) 0.6641(2) 0.3495(3) 0.0426(8) Uani d . 1
H H3 0.0349 0.6473 0.4125 0.051 Uiso calc R 1
C C4 0.1007(7) 0.7403(2) 0.3140(3) 0.0506(9) Uani d . 1
C C6 0.3672(8) 0.7152(2) 0.1624(3) 0.0565(10) Uani d . 1
H H6 0.4510 0.7333 0.0999 0.068 Uiso calc R 1
N N5 -0.0555(8) 0.7961(2) 0.3775(3) 0.0676(10) Uani d . 1
C C5 0.2254(9) 0.7676(2) 0.2220(4) 0.0628(11) Uani d . 1
H H5 0.2136 0.8206 0.2006 0.075 Uiso calc R 1
C C8 0.5334(9) 0.5794(2) 0.1215(4) 0.0628(11) Uani d . 1
H H8A 0.4164 0.5347 0.0992 0.094 Uiso calc R 1
H H8B 0.7020 0.5618 0.1677 0.094 Uiso calc R 1
H H8C 0.5738 0.6056 0.0519 0.094 Uiso calc R 1

loop_
_atom_site_aniso_label
_atom_site_aniso_U_11
_atom_site_aniso_U_22
_atom_site_aniso_U_33
_atom_site_aniso_U_12
_atom_site_aniso_U_13
_atom_site_aniso_U_23
O1 0.197(4) 0.0494(19) 0.105(3) 0.033(2) 0.042(3) 0.0013(19)
O2 0.107(3) 0.089(2) 0.095(3) 0.032(2) 0.054(2) 0.003(2)
N1 0.0275(13) 0.0435(15) 0.0576(18) 0.0007(12) 0.0105(12) 0.0030(13)
N4 0.0317(13) 0.0391(14) 0.0558(17) -0.0045(11) 0.0129(12) 0.0006(13)
N3 0.0422(16) 0.0397(15) 0.0616(19) -0.0060(13) 0.0132(14) 0.0008(14)
C1 0.0293(15) 0.0369(16) 0.0428(17) -0.0034(13) 0.0090(13) 0.0002(14)
N2 0.0434(16) 0.0359(14) 0.0637(19) 0.0033(12) 0.0144(14) 0.0005(13)
C2 0.0305(15) 0.0437(17) 0.0455(18) -0.0033(13) 0.0076(13) 0.0006(15)
C7 0.0400(18) 0.061(2) 0.0447(19) 0.0012(16) 0.0085(15) 0.0040(17)
C3 0.0394(17) 0.0451(18) 0.0443(19) 0.0003(14) 0.0096(14) 0.0048(15)
C4 0.051(2) 0.049(2) 0.052(2) 0.0093(16) 0.0103(17) 0.0000(17)
C6 0.061(2) 0.055(2) 0.057(2) 0.0009(19) 0.0216(19) 0.0211(19)
N5 0.086(3) 0.055(2) 0.062(2) 0.0235(19) 0.013(2) 0.0028(18)
C5 0.070(3) 0.050(2) 0.071(3) 0.008(2) 0.019(2) 0.016(2)
C8 0.067(3) 0.072(3) 0.056(2) 0.012(2) 0.029(2) 0.000(2)

loop_
_atom_type_symbol
_atom_type_description
_atom_type_scat_dispersion_real
_atom_type_scat_dispersion_imag
_atom_type_scat_source
C C 0.0033 0.0016 'International Tables Vol C Tables 4.2.6.8 and 6.1.1.4'
H H 0.0000 0.0000 'International Tables Vol C Tables 4.2.6.8 and 6.1.1.4'
N N 0.0061 0.0033 'International Tables Vol C Tables 4.2.6.8 and 6.1.1.4'
O O 0.0106 0.0060 'International Tables Vol C Tables 4.2.6.8 and 6.1.1.4'

loop_
_geom_angle_atom_site_label_1
_geom_angle_atom_site_label_2
_geom_angle_atom_site_label_3
_geom_angle
C1 N1 N2 108.6(2)
C1 N1 H1 125.7
N2 N1 H1 125.7
C1 N4 N3 107.7(2)
N2 N3 N4 108.4(2)
N1 C1 N4 107.5(3)
N1 C1 C2 128.3(3)
N4 C1 C2 124.0(3)
N3 N2 N1 107.9(3)
C7 C2 C3 120.6(3)
C7 C2 C1 121.7(3)
C3 C2 C1 117.7(3)
C6 C7 C2 117.8(3)
C6 C7 C8 120.0(3)
C2 C7 C8 122.2(3)
C4 C3 C2 118.9(3)
C4 C3 H3 120.6
C2 C3 H3 120.6
C3 C4 C5 122.2(3)
C3 C4 N5 118.7(3)
C5 C4 N5 119.1(3)
C5 C6 C7 121.7(3)
C5 C6 H6 119.2
C7 C6 H6 119.2
O1 N5 O2 123.2(4)
O1 N5 C4 118.9(4)
O2 N5 C4 117.9(3)
C6 C5 C4 118.8(4)
C6 C5 H5 120.6
C4 C5 H5 120.6
C7 C8 H8A 109.5
C7 C8 H8B 109.5
H8A C8 H8B 109.5
C7 C8 H8C 109.5
H8A C8 H8C 109.5
H8B C8 H8C 109.5

loop_
_geom_bond_atom_site_label_1
_geom_bond_atom_site_label_2
_geom_bond_distance
O1 N5 1.220(5)
O2 N5 1.222(5)
N1 C1 1.324(4)
N1 N2 1.346(4)
N1 H1 0.86
N4 C1 1.326(4)
N4 N3 1.357(4)
N3 N2 1.294(4)
C1 C2 1.477(4)
C2 C7 1.396(5)
C2 C3 1.401(4)
C7 C6 1.391(5)
C7 C8 1.505(5)
C3 C4 1.352(5)
C3 H3 0.93
C4 C5 1.377(5)
C4 N5 1.477(5)
C6 C5 1.371(5)
C6 H6 0.93
C5 H5 0.93
C8 H8A 0.96
C8 H8B 0.96
C8 H8C 0.96

loop_
_geom_hbond_atom_site_label_D
_geom_hbond_atom_site_label_H
_geom_hbond_atom_site_label_A
_geom_hbond_site_symmetry_A
_geom_hbond_distance_DH
_geom_hbond_distance_HA
_geom_hbond_distance_DA
_geom_hbond_angle_DHA
N1 H1 N4 1_655 0.86 1.98 2.775(4) 154

loop_
_geom_torsion_atom_site_label_1
_geom_torsion_atom_site_label_2
_geom_torsion_atom_site_label_3
_geom_torsion_atom_site_label_4
_geom_torsion
C1 N4 N3 N2 -0.4(4)
N2 N1 C1 N4 -0.3(4)
N2 N1 C1 C2 174.4(3)
N3 N4 C1 N1 0.4(4)
N3 N4 C1 C2 -174.5(3)
N4 N3 N2 N1 0.2(4)
C1 N1 N2 N3 0.1(4)
N1 C1 C2 C7 49.1(5)
N4 C1 C2 C7 -137.0(3)
N1 C1 C2 C3 -131.2(3)
N4 C1 C2 C3 42.7(5)
C3 C2 C7 C6 2.9(5)
C1 C2 C7 C6 -177.4(3)
C3 C2 C7 C8 -175.7(3)
C1 C2 C7 C8 4.1(5)
C7 C2 C3 C4 -1.6(5)
C1 C2 C3 C4 178.6(3)
C2 C3 C4 C5 -0.7(6)
C2 C3 C4 N5 -179.8(3)
C2 C7 C6 C5 -1.9(6)
C8 C7 C6 C5 176.7(4)
C3 C4 N5 O1 166.6(4)
C5 C4 N5 O1 -12.5(6)
C3 C4 N5 O2 -14.0(6)
C5 C4 N5 O2 166.9(4)
C7 C6 C5 C4 -0.4(6)
C3 C4 C5 C6 1.7(6)
N5 C4 C5 C6 -179.2(4)

loop_
_cod_related_entry_id
_cod_related_entry_database
_cod_related_entry_code
1 ChemSpider 24740762
